data_7120338
loop_
_publ_author_name
'Satpathi, Bishnupada'
'Wagulde , Siddhant V.'
'Ramasastry, S. S. V.'

_publ_section_title
;
 Enantioselective organocatalytic intramolecular Morita-Baylis-Hillman
 (IMBH) reaction of dienones, and elaboration of the IMBH adducts to
 fluorenones
;
_journal_name_full 'Chem. Commun.'
_journal_paper_doi 10.1039/C7CC02524F
_journal_year 2017
_chemical_absolute_configuration unk
_chemical_formula_moiety 'C25 H20 O3'
_chemical_formula_sum 'C25 H20 O3'
_chemical_formula_weight 368.44
_space_group_crystal_system orthorhombic
_space_group_IT_number 19
_space_group_name_Hall 'P 2ac 2ab'
_space_group_name_H-M_alt 'P 21 21 21'
_symmetry_Int_Tables_number 19
_symmetry_space_group_name_Hall 'P 2ac 2ab'
_symmetry_space_group_name_H-M 'P 21 21 21'
_audit_creation_date 2016-12-01
_audit_creation_method
;
Olex2 1.2
(compiled 2016.11.07 svn.r3352 for OlexSys, GUI svn.r5261)
;
_audit_update_record
;
2016-12-01 deposited with the CCDC.
2017-06-23 downloaded from the CCDC.
;
_cell_angle_alpha 90
_cell_angle_beta 90
_cell_angle_gamma 90
_cell_formula_units_Z 4
_cell_length_a 10.1899(4)
_cell_length_b 13.3377(5)
_cell_length_c 14.4940(7)
_cell_measurement_reflns_used 3051
_cell_measurement_theta_max 22.7140
_cell_measurement_theta_min 2.5940
_cell_volume 1969.88(14)
_computing_cell_refinement 'CrysAlisPro 1.171.39.7f (Rigaku OD, 2015)'
_computing_data_collection 'CrysAlisPro 1.171.39.7f (Rigaku OD, 2015)'
_computing_data_reduction 'CrysAlisPro 1.171.39.7f (Rigaku OD, 2015)'
_computing_molecular_graphics 'Olex2 (Dolomanov et al., 2009)'
_computing_publication_material 'Olex2 (Dolomanov et al., 2009)'
_computing_structure_refinement 'olex2.refine (Bourhis et al., 2015)'
_computing_structure_solution 'ShelXT (Sheldrick, 2015)'
_diffrn_measured_fraction_theta_full 0.9992
_diffrn_measured_fraction_theta_max 0.9174
_diffrn_measurement_details
;
List of Runs (angles in degrees, time in seconds):

  # Type    Start    End  Width  t~exp~   \w     \q     \k     \f   Frames
#--------------------------------------------------------------------------
  1  \w    -69.00 116.00   0.50    5.00    --   29.89  54.00-120.00  370
  2  \w     -6.00 114.00   0.50    5.00    --   29.89  54.00 120.00  240
;
_diffrn_measurement_device 'two-circle diffractometer'
_diffrn_measurement_device_type 'XtaLAB Mini (ROW)'
_diffrn_measurement_method '\w scans'
_diffrn_radiation_type 'Mo K\a'
_diffrn_radiation_wavelength 0.71073
_diffrn_reflns_av_R_equivalents 0.0263
_diffrn_reflns_av_unetI/netI 0.0399
_diffrn_reflns_limit_h_max 14
_diffrn_reflns_limit_h_min -14
_diffrn_reflns_limit_k_max 19
_diffrn_reflns_limit_k_min -16
_diffrn_reflns_limit_l_max 21
_diffrn_reflns_limit_l_min -15
_diffrn_reflns_number 15325
_diffrn_reflns_theta_full 26.0000
_diffrn_reflns_theta_max 32.76
_diffrn_reflns_theta_min 2.81
_exptl_absorpt_coefficient_mu 0.081
_exptl_absorpt_correction_T_max 1.00000
_exptl_absorpt_correction_T_min 0.94152
_exptl_absorpt_correction_type multi-scan
_exptl_absorpt_process_details
;
CrysAlisPro 1.171.39.7f (Rigaku Oxford Diffraction, 2015)
Empirical absorption correction using spherical harmonics,
 implemented in SCALE3 ABSPACK scaling algorithm.
;
_exptl_crystal_density_diffrn 1.2422
_exptl_crystal_F_000 776.3947
_refine_diff_density_max 0.2753
_refine_diff_density_min -0.2001
_refine_diff_density_rms 0.0526
_refine_ls_abs_structure_details 'Flack, H. D. (1983). Acta Cryst. A39, 876-881.'
_refine_ls_abs_structure_Flack -0.6(9)
_refine_ls_d_res_high 0.6568
_refine_ls_d_res_low 7.2470
_refine_ls_goodness_of_fit_ref 1.0529
_refine_ls_hydrogen_treatment constr
_refine_ls_matrix_type full
_refine_ls_number_constraints 38
_refine_ls_number_parameters 254
_refine_ls_number_reflns 6671
_refine_ls_number_restraints 0
_refine_ls_restrained_S_all 1.0529
_refine_ls_R_factor_all 0.1099
_refine_ls_R_factor_gt 0.0593
_refine_ls_shift/su_max 0.0384
_refine_ls_shift/su_mean 0.0016
_refine_ls_structure_factor_coef Fsqd
_refine_ls_weighting_details 'w=1/[\s^2^(Fo^2^)+(0.1P)^2^] where P=(Fo^2^+2Fc^2^)/3'
_refine_ls_weighting_scheme calc
_refine_ls_wR_factor_gt 0.1576
_refine_ls_wR_factor_ref 0.1979
_reflns_Friedel_coverage 0.852
_reflns_limit_h_max 14
_reflns_limit_h_min -14
_reflns_limit_k_max 19
_reflns_limit_k_min -19
_reflns_limit_l_max 21
_reflns_limit_l_min -21
_reflns_number_gt 3790
_reflns_number_total 6671
_reflns_threshold_expression I>=2u(I)
_cod_data_source_file c7cc02524f2.cif
_cod_data_source_block BS06OMediph
_cod_depositor_comments
;

2018-02-05
Z value and formula fixed to values more according to usual
chemical conventions.                 miguel
;
_cod_original_sg_symbol_Hall ' P 2ac 2ab'
_cod_original_formula_moiety '0.5(C25 H20 O3)'
_cod_original_formula_sum 'C12.5 H10 O1.5'
_cod_original_formula_units_Z 8
_cod_original_formula_weight 184.22
_cod_database_code 7120338
_olex2_refinement_description
;
1. Fixed Uiso
 At 1.2 times of:
  All C(H) groups
 At 1.5 times of:
  All C(H,H,H) groups, All O(H) groups
2.a Ternary CH refined with riding coordinates:
 C00D(H00D)
2.b Aromatic/amide H refined with riding coordinates:
 C006(H006), C00C(H00C), C00E(H00E), C00G(H00G), C00H(H00H), C00I(H00I),
 C00J(H00J), C00K(H00K), C00L(H00L), C00M(H00M), C00N(H00N), C00O(H00O),
 C00P(H00P), C00Q(H00Q), C00R(H00R)
2.c Idealised Me refined as rotating group:
 C00S(H00a,H00b,H00f)
2.d Idealised tetrahedral OH refined as rotating group:
 O002(H002)
;
_olex2_submission_special_instructions 'No special instructions were received'
_oxdiff_exptl_absorpt_empirical_details
;
Empirical correction (ABSPACK) includes:
- Absorption correction using spherical harmonics
- Frame scaling
;

loop_
_space_group_symop_id
_space_group_symop_operation_xyz
1 x,y,z
2 x+1/2,-y+1/2,-z
3 -x,y+1/2,-z+1/2
4 -x+1/2,-y,z+1/2

loop_
_atom_site_label
_atom_site_type_symbol
_atom_site_fract_x
_atom_site_fract_y
_atom_site_fract_z
_atom_site_U_iso_or_equiv
_atom_site_adp_type
_atom_site_occupancy
_atom_site_refinement_flags_posn
O001 O -0.52700(17) -0.94222(12) -0.31317(14) 0.0714(5) Uani 1.000000 .
O002 O -0.60611(16) -0.62721(12) -0.19042(13) 0.0710(5) Uani 1.000000 .
H002 H -0.577(2) -0.5708(10) -0.181(2) 0.1064(7) Uiso 1.000000 GR
O003 O -0.12206(18) -0.67557(13) -0.06831(14) 0.0769(5) Uani 1.000000 .
C004 C -0.40277(18) -0.72145(15) -0.21141(14) 0.0482(4) Uani 1.000000 .
C005 C -0.39370(19) -0.82444(14) -0.22711(14) 0.0496(4) Uani 1.000000 .
C006 C -0.3090(2) -0.67275(16) -0.15931(15) 0.0548(5) Uani 1.000000 .
H006 H -0.3139(2) -0.60384(16) -0.15017(15) 0.0658(6) Uiso 1.000000 R
C007 C -0.5060(2) -0.85769(15) -0.28259(14) 0.0535(5) Uani 1.000000 .
C008 C -0.59150(19) -0.76895(15) -0.29624(15) 0.0521(5) Uani 1.000000 .
C009 C -0.9242(2) -0.69564(17) -0.37817(15) 0.0536(5) Uani 1.000000 .
C00A C -1.0059(2) -0.60434(16) -0.36857(15) 0.0543(5) Uani 1.000000 .
C00B C -0.2075(2) -0.72795(17) -0.12076(15) 0.0562(5) Uani 1.000000 .
C00C C -0.1981(2) -0.83125(17) -0.13654(17) 0.0597(5) Uani 1.000000 .
H00C H -0.1294(2) -0.86760(17) -0.11069(17) 0.0716(6) Uiso 1.000000 R
C00D C -0.5244(2) -0.67713(15) -0.25517(16) 0.0524(5) Uani 1.000000 .
H00D H -0.4993(2) -0.63073(15) -0.30454(16) 0.0628(6) Uiso 1.000000 R
C00E C -0.7104(2) -0.77591(16) -0.33551(16) 0.0568(5) Uani 1.000000 .
H00E H -0.7359(2) -0.83785(16) -0.35886(16) 0.0681(6) Uiso 1.000000 R
C00F C -0.9878(2) -0.78466(16) -0.41976(14) 0.0534(5) Uani 1.000000 .
C00G C -0.2902(2) -0.87911(16) -0.19024(16) 0.0582(5) Uani 1.000000 .
H00G H -0.2832(2) -0.94749(16) -0.20175(16) 0.0698(6) Uiso 1.000000 R
C00H C -0.8009(2) -0.69339(17) -0.34379(17) 0.0591(5) Uani 1.000000 .
H00H H -0.7711(2) -0.63145(17) -0.32307(17) 0.0709(6) Uiso 1.000000 R
C00I C -1.1174(2) -0.80739(18) -0.39417(17) 0.0622(6) Uani 1.000000 .
H00I H -1.1623(2) -0.76499(18) -0.35415(17) 0.0746(7) Uiso 1.000000 R
C00J C -1.0774(2) -0.56677(19) -0.44168(17) 0.0651(6) Uani 1.000000 .
H00J H -1.0735(2) -0.59858(19) -0.49871(17) 0.0781(7) Uiso 1.000000 R
C00K C -0.9248(2) -0.84752(18) -0.48205(16) 0.0631(6) Uani 1.000000 .
H00K H -0.8405(2) -0.83239(18) -0.50218(16) 0.0757(7) Uiso 1.000000 R
C00L C -1.1550(3) -0.4821(2) -0.4311(2) 0.0773(7) Uani 1.000000 .
H00L H -1.2022(3) -0.4572(2) -0.4810(2) 0.0927(9) Uiso 1.000000 R
C00M C -1.1789(3) -0.8921(2) -0.42786(19) 0.0752(7) Uani 1.000000 .
H00M H -1.2647(3) -0.9065(2) -0.41045(19) 0.0902(8) Uiso 1.000000 R
C00N C -1.0133(3) -0.5542(2) -0.28333(18) 0.0696(6) Uani 1.000000 .
H00N H -0.9656(3) -0.5774(2) -0.23300(18) 0.0835(7) Uiso 1.000000 R
C00O C -1.1623(3) -0.4351(2) -0.3471(2) 0.0848(8) Uani 1.000000 .
H00O H -1.2155(3) -0.3791(2) -0.3396(2) 0.1017(10) Uiso 1.000000 R
C00P C -1.1132(3) -0.9551(2) -0.4873(2) 0.0832(8) Uani 1.000000 .
H00P H -1.1539(3) -1.0128(2) -0.5091(2) 0.0998(10) Uiso 1.000000 R
C00Q C -0.9876(3) -0.9326(2) -0.51415(19) 0.0760(7) Uani 1.000000 .
H00Q H -0.9439(3) -0.9752(2) -0.55461(19) 0.0912(9) Uiso 1.000000 R
C00R C -1.0912(3) -0.4709(2) -0.2748(2) 0.0877(9) Uani 1.000000 .
H00R H -1.0955(3) -0.4382(2) -0.2182(2) 0.1052(10) Uiso 1.000000 R
C00S C -0.0208(4) -0.7278(2) -0.0209(3) 0.1113(13) Uani 1.000000 .
H00a H 0.0399(17) -0.755(2) -0.0648(3) 0.167(2) Uiso 1.000000 GR
H00b H 0.024(2) -0.6823(6) 0.0194(17) 0.167(2) Uiso 1.000000 GR
H00f H -0.0585(4) -0.7811(16) 0.0148(18) 0.167(2) Uiso 1.000000 GR

loop_
_atom_site_aniso_label
_atom_site_aniso_U_11
_atom_site_aniso_U_22
_atom_site_aniso_U_33
_atom_site_aniso_U_12
_atom_site_aniso_U_13
_atom_site_aniso_U_23
O001 0.0669(9) 0.0525(8) 0.0949(12) -0.0030(7) -0.0193(9) -0.0087(8)
O002 0.0581(8) 0.0591(9) 0.0957(12) 0.0097(8) -0.0075(9) -0.0145(9)
O003 0.0736(11) 0.0651(10) 0.0920(12) 0.0027(9) -0.0345(10) -0.0085(9)
C004 0.0441(9) 0.0486(9) 0.0519(10) -0.0015(8) -0.0007(9) 0.0039(8)
C005 0.0469(9) 0.0475(9) 0.0544(11) -0.0016(8) -0.0005(9) 0.0021(8)
C006 0.0540(10) 0.0464(10) 0.0641(12) -0.0006(9) -0.0055(10) 0.0012(9)
C007 0.0538(10) 0.0484(10) 0.0582(11) -0.0018(9) 0.0009(10) 0.0008(9)
C008 0.0449(9) 0.0507(10) 0.0607(12) -0.0034(8) -0.0034(9) 0.0045(9)
C009 0.0466(9) 0.0602(12) 0.0541(11) -0.0033(9) -0.0004(9) 0.0045(9)
C00A 0.0467(9) 0.0526(10) 0.0636(12) -0.0008(9) -0.0003(9) 0.0001(10)
C00B 0.0497(10) 0.0586(12) 0.0603(12) -0.0012(10) -0.0082(10) 0.0019(10)
C00C 0.0545(11) 0.0586(12) 0.0660(13) 0.0062(10) -0.0105(11) 0.0014(10)
C00D 0.0481(9) 0.0451(9) 0.0639(12) -0.0012(8) -0.0055(10) 0.0072(9)
C00E 0.0501(10) 0.0509(11) 0.0693(13) -0.0043(9) -0.0034(10) 0.0035(10)
C00F 0.0499(10) 0.0571(11) 0.0534(10) 0.0031(9) -0.0042(9) 0.0027(9)
C00G 0.0595(11) 0.0484(10) 0.0667(13) 0.0054(9) -0.0054(11) -0.0004(10)
C00H 0.0503(10) 0.0549(11) 0.0721(13) -0.0039(9) -0.0039(11) 0.0029(10)
C00I 0.0553(11) 0.0640(12) 0.0672(13) -0.0020(10) -0.0012(11) -0.0034(11)
C00J 0.0604(12) 0.0697(14) 0.0651(14) 0.0009(11) -0.0035(11) -0.0021(11)
C00K 0.0610(12) 0.0685(14) 0.0598(13) 0.0119(11) -0.0029(11) -0.0031(11)
C00L 0.0647(14) 0.0680(14) 0.099(2) 0.0090(12) -0.0044(14) 0.0131(15)
C00M 0.0677(15) 0.0730(15) 0.0848(16) -0.0156(13) -0.0050(14) -0.0047(14)
C00N 0.0646(13) 0.0794(15) 0.0647(13) 0.0027(12) -0.0058(12) -0.0092(12)
C00O 0.0632(14) 0.0727(16) 0.118(2) 0.0088(13) 0.0068(16) -0.0122(17)
C00P 0.090(2) 0.0687(15) 0.0904(19) -0.0063(15) -0.0244(17) -0.0093(14)
C00Q 0.0923(19) 0.0691(14) 0.0667(14) 0.0170(14) -0.0157(14) -0.0143(12)
C00R 0.0733(16) 0.0907(19) 0.099(2) 0.0067(15) 0.0071(17) -0.0340(17)
C00S 0.106(2) 0.089(2) 0.139(3) 0.008(2) -0.074(2) -0.010(2)

loop_
_atom_type_symbol
_atom_type_scat_dispersion_real
_atom_type_scat_dispersion_imag
_atom_type_scat_Cromer_Mann_a1
_atom_type_scat_Cromer_Mann_a2
_atom_type_scat_Cromer_Mann_a3
_atom_type_scat_Cromer_Mann_a4
_atom_type_scat_Cromer_Mann_b1
_atom_type_scat_Cromer_Mann_b2
_atom_type_scat_Cromer_Mann_b3
_atom_type_scat_Cromer_Mann_b4
_atom_type_scat_Cromer_Mann_c
_atom_type_scat_source
_atom_type_scat_dispersion_source
H 0.00000 0.00000 0.49300 0.32291 0.14019 0.04081 10.51090 26.12570 3.14236 57.79970 0.0030380000826 'International Tables Volume C Table 6.1.1.4 (pp. 500-502)' 'Henke, Gullikson and Davis, At. Data and Nucl. Data Tables, 1993, 54, 2'
C 0.00347 0.00161 2.31000 1.02000 1.58860 0.86500 20.84390 10.20750 0.56870 51.65120 0.215599998832 'International Tables Volume C Table 6.1.1.4 (pp. 500-502)' 'Henke, Gullikson and Davis, At. Data and Nucl. Data Tables, 1993, 54, 2'
O 0.01158 0.00611 3.04850 2.28680 1.54630 0.86700 13.27710 5.70110 0.32390 32.90890 0.250800013542 'International Tables Volume C Table 6.1.1.4 (pp. 500-502)' 'Henke, Gullikson and Davis, At. Data and Nucl. Data Tables, 1993, 54, 2'

loop_
_geom_angle_atom_site_label_1
_geom_angle_atom_site_label_2
_geom_angle_atom_site_label_3
_geom_angle
C00D O002 H002 109.5
C00S O003 C00B 119.1(2)
C006 C004 C005 120.44(18)
C00D C004 C005 111.76(17)
C00D C004 C006 127.78(18)
C007 C005 C004 109.59(18)
C00G C005 C004 120.28(19)
C00G C005 C007 130.11(19)
H006 C006 C004 120.43(12)
C00B C006 C004 119.13(19)
C00B C006 H006 120.43(13)
C005 C007 O001 127.6(2)
C008 C007 O001 125.51(19)
C008 C007 C005 106.87(17)
C00D C008 C007 109.00(16)
C00E C008 C007 122.1(2)
C00E C008 C00D 128.80(19)
C00F C009 C00A 116.80(17)
C00H C009 C00A 118.0(2)
C00H C009 C00F 125.1(2)
C00J C00A C009 121.5(2)
C00N C00A C009 120.2(2)
C00N C00A C00J 118.2(2)
C006 C00B O003 115.7(2)
C00C C00B O003 123.8(2)
C00C C00B C006 120.5(2)
H00C C00C C00B 119.94(12)
C00G C00C C00B 120.1(2)
C00G C00C H00C 119.94(13)
C004 C00D O002 112.74(18)
C008 C00D O002 111.82(16)
C008 C00D C004 102.56(15)
H00D C00D O002 109.84(11)
H00D C00D C004 109.84(11)
H00D C00D C008 109.84(11)
H00E C00E C008 117.95(14)
C00H C00E C008 124.1(2)
C00H C00E H00E 117.95(13)
C00I C00F C009 118.5(2)
C00K C00F C009 123.12(19)
C00K C00F C00I 118.4(2)
C00C C00G C005 119.47(19)
H00G C00G C005 120.27(12)
H00G C00G C00C 120.27(13)
C00E C00H C009 127.5(2)
H00H C00H C009 116.25(14)
H00H C00H C00E 116.25(12)
H00I C00I C00F 119.67(14)
C00M C00I C00F 120.7(2)
C00M C00I H00I 119.67(16)
H00J C00J C00A 119.62(14)
C00L C00J C00A 120.8(2)
C00L C00J H00J 119.62(17)
H00K C00K C00F 119.98(13)
C00Q C00K C00F 120.0(2)
C00Q C00K H00K 119.98(16)
H00L C00L C00J 119.95(17)
C00O C00L C00J 120.1(3)
C00O C00L H00L 119.95(17)
H00M C00M C00I 120.02(16)
C00P C00M C00I 120.0(3)
C00P C00M H00M 120.02(17)
H00N C00N C00A 120.13(14)
C00R C00N C00A 119.7(3)
C00R C00N H00N 120.13(18)
H00O C00O C00L 120.18(17)
C00R C00O C00L 119.6(3)
C00R C00O H00O 120.18(17)
H00P C00P C00M 120.06(17)
C00Q C00P C00M 119.9(3)
C00Q C00P H00P 120.06(18)
C00P C00Q C00K 121.0(3)
H00Q C00Q C00K 119.48(16)
H00Q C00Q C00P 119.48(18)
C00O C00R C00N 121.5(3)
H00R C00R C00N 119.23(18)
H00R C00R C00O 119.23(17)
H00a C00S O003 109.5
H00b C00S O003 109.5
H00b C00S H00a 109.5
H00f C00S O003 109.5
H00f C00S H00a 109.5
H00f C00S H00b 109.5

loop_
_geom_bond_atom_site_label_1
_geom_bond_atom_site_label_2
_geom_bond_distance
O001 C007 1.230(3)
O002 H002 0.8200
O002 C00D 1.420(3)
O003 C00B 1.351(3)
O003 C00S 1.422(3)
C004 C005 1.395(3)
C004 C006 1.380(3)
C004 C00D 1.512(3)
C005 C007 1.467(3)
C005 C00G 1.389(3)
C006 H006 0.9300
C006 C00B 1.387(3)
C007 C008 1.483(3)
C008 C00D 1.524(3)
C008 C00E 1.342(3)
C009 C00A 1.482(3)
C009 C00F 1.481(3)
C009 C00H 1.351(3)
C00A C00J 1.380(3)
C00A C00N 1.407(3)
C00B C00C 1.400(3)
C00C H00C 0.9300
C00C C00G 1.376(3)
C00D H00D 0.9800
C00E H00E 0.9300
C00E C00H 1.441(3)
C00F C00I 1.405(3)
C00F C00K 1.389(3)
C00G H00G 0.9300
C00H H00H 0.9300
C00I H00I 0.9300
C00I C00M 1.381(3)
C00J H00J 0.9300
C00J C00L 1.387(4)
C00K H00K 0.9300
C00K C00Q 1.383(3)
C00L H00L 0.9300
C00L C00O 1.371(4)
C00M H00M 0.9300
C00M C00P 1.377(4)
C00N H00N 0.9300
C00N C00R 1.370(4)
C00O H00O 0.9300
C00O C00R 1.361(4)
C00P H00P 0.9300
C00P C00Q 1.371(5)
C00Q H00Q 0.9300
C00R H00R 0.9300
C00S H00a 0.9600
C00S H00b 0.9600
C00S H00f 0.9600
